data_7225125
loop_
_publ_author_name
'Huang, Dayun'
'Yang, Weiguang'
'Zhang, Jianlan'
'Wang, Xuesong'
'Wang, Xinyan'
'Hu, Yuefei'

_publ_section_title
;
 Lewis Acid-Catalyzed Tandem Synthesis of 9-Sulfonylamino- and
 9-Arylfluorenes
;
_journal_name_full 'RSC Adv.'
_journal_paper_doi 10.1039/C6RA03889A
_journal_year 2016
_chemical_formula_sum 'C21 H18 O2'
_chemical_formula_weight 302.35
_chemical_name_systematic
; 
 ? 
;
_space_group_crystal_system monoclinic
_space_group_IT_number 14
_space_group_name_Hall '-P 2yn'
_space_group_name_H-M_alt 'P 1 21/n 1'
_symmetry_space_group_name_Hall '-P 2yn'
_symmetry_space_group_name_H-M 'P 1 21/n 1'
_atom_sites_solution_hydrogens geom
_audit_creation_method SHELXL-2013
_audit_update_record
;
2016-02-11 deposited with the CCDC.
2016-05-03 downloaded from the CCDC.
;
_cell_angle_alpha 90
_cell_angle_beta 104.548(4)
_cell_angle_gamma 90
_cell_formula_units_Z 4
_cell_length_a 14.967(3)
_cell_length_b 6.4874(12)
_cell_length_c 16.903(3)
_cell_measurement_reflns_used 2528
_cell_measurement_temperature 293(2)
_cell_measurement_theta_max 50.470
_cell_measurement_theta_min 4.980
_cell_volume 1588.6(5)
_computing_cell_refinement 'Bruker SMART'
_computing_data_collection 'Bruker SMART'
_computing_data_reduction 'Bruker SHELXTL'
_computing_molecular_graphics 'Bruker SHELXTL'
_computing_publication_material 'Bruker SHELXTL'
_computing_structure_refinement 'SHELXL-2013 (Sheldrick, 2013)'
_computing_structure_solution 'Bruker SHELXTL'
_diffrn_ambient_temperature 293(2)
_diffrn_measured_fraction_theta_full 0.999
_diffrn_measured_fraction_theta_max 0.999
_diffrn_measurement_device_type 'CCD area detector'
_diffrn_measurement_method 'phi and omega scans'
_diffrn_radiation_type MoK\a
_diffrn_radiation_wavelength 0.71073
_diffrn_reflns_av_R_equivalents 0.0248
_diffrn_reflns_av_unetI/netI 0.0259
_diffrn_reflns_Laue_measured_fraction_full 0.999
_diffrn_reflns_Laue_measured_fraction_max 0.999
_diffrn_reflns_limit_h_max 18
_diffrn_reflns_limit_h_min -14
_diffrn_reflns_limit_k_max 7
_diffrn_reflns_limit_k_min -8
_diffrn_reflns_limit_l_max 20
_diffrn_reflns_limit_l_min -20
_diffrn_reflns_number 9174
_diffrn_reflns_point_group_measured_fraction_full 0.999
_diffrn_reflns_point_group_measured_fraction_max 0.999
_diffrn_reflns_theta_full 25.242
_diffrn_reflns_theta_max 26.000
_diffrn_reflns_theta_min 1.627
_exptl_absorpt_coefficient_mu 0.080
_exptl_absorpt_correction_T_max 0.7457
_exptl_absorpt_correction_T_min 0.6761
_exptl_absorpt_correction_type multi-scan
_exptl_absorpt_process_details sadabs
_exptl_crystal_colour colorless
_exptl_crystal_density_diffrn 1.264
_exptl_crystal_description prismatic
_exptl_crystal_F_000 640
_exptl_crystal_size_max 0.211
_exptl_crystal_size_mid 0.157
_exptl_crystal_size_min 0.113
_refine_diff_density_max 0.145
_refine_diff_density_min -0.148
_refine_diff_density_rms 0.029
_refine_ls_extinction_method none
_refine_ls_goodness_of_fit_ref 1.052
_refine_ls_hydrogen_treatment constr
_refine_ls_matrix_type full
_refine_ls_number_parameters 210
_refine_ls_number_reflns 3107
_refine_ls_number_restraints 0
_refine_ls_restrained_S_all 1.052
_refine_ls_R_factor_all 0.0524
_refine_ls_R_factor_gt 0.0391
_refine_ls_shift/su_max 0.000
_refine_ls_shift/su_mean 0.000
_refine_ls_structure_factor_coef Fsqd
_refine_ls_weighting_details 'w=1/[\s^2^(Fo^2^)+(0.0642P)^2^+0.0964P] where P=(Fo^2^+2Fc^2^)/3'
_refine_ls_weighting_scheme calc
_refine_ls_wR_factor_gt 0.1088
_refine_ls_wR_factor_ref 0.1186
_reflns_Friedel_coverage 0.000
_reflns_number_gt 2353
_reflns_number_total 3107
_reflns_threshold_expression 'I > 2\s(I)'
_cod_data_source_file c6ra03889a2.cif
_cod_data_source_block cd214401
_cod_database_code 7225125
_shelx_space_group_comment
; 
The symmetry employed for this shelxl refinement is uniquely defined 
by the following loop, which should always be used as a source of 
symmetry information in preference to the above space-group names. 
They are only intended as comments. 
;
_shelxl_version_number 2013-4

loop_
_space_group_symop_operation_xyz
'x, y, z'
'-x+1/2, y+1/2, -z+1/2'
'-x, -y, -z'
'x-1/2, -y-1/2, z-1/2'

loop_
_atom_site_label
_atom_site_type_symbol
_atom_site_fract_x
_atom_site_fract_y
_atom_site_fract_z
_atom_site_U_iso_or_equiv
_atom_site_adp_type
_atom_site_occupancy
_atom_site_site_symmetry_order
_atom_site_calc_flag
_atom_site_refinement_flags_posn
_atom_site_refinement_flags_adp
O1 O 0.15894(7) 0.31800(17) 0.11079(6) 0.0648(3) Uani 1 1 d . .
O2 O 0.45976(7) 0.04571(15) 0.13956(6) 0.0614(3) Uani 1 1 d . .
C1 C 0.62938(9) 0.6525(2) 0.30649(8) 0.0504(4) Uani 1 1 d . .
C2 C 0.66609(10) 0.7889(3) 0.36939(9) 0.0638(4) Uani 1 1 d . .
H2 H 0.6974 0.9063 0.3598 0.077 Uiso 1 1 calc R U
C3 C 0.65526(10) 0.7471(3) 0.44624(10) 0.0716(5) Uani 1 1 d . .
H3 H 0.6795 0.8374 0.4890 0.086 Uiso 1 1 calc R U
C4 C 0.60888(11) 0.5730(3) 0.46072(9) 0.0693(5) Uani 1 1 d . .
H4 H 0.6028 0.5464 0.5132 0.083 Uiso 1 1 calc R U
C5 C 0.57132(11) 0.4377(3) 0.39784(9) 0.0623(4) Uani 1 1 d . .
H5 H 0.5398 0.3209 0.4078 0.075 Uiso 1 1 calc R U
C6 C 0.58114(9) 0.4781(2) 0.32019(8) 0.0504(3) Uani 1 1 d . .
C7 C 0.54745(9) 0.3563(2) 0.24184(8) 0.0484(3) Uani 1 1 d . .
H7 H 0.5733 0.2167 0.2491 0.058 Uiso 1 1 calc R U
C8 C 0.58971(8) 0.4759(2) 0.18284(8) 0.0470(3) Uani 1 1 d . .
C9 C 0.63494(9) 0.6517(2) 0.22097(8) 0.0491(3) Uani 1 1 d . .
C10 C 0.67797(10) 0.7855(3) 0.17875(10) 0.0608(4) Uani 1 1 d . .
H10 H 0.7081 0.9023 0.2042 0.073 Uiso 1 1 calc R U
C11 C 0.67556(10) 0.7430(3) 0.09796(9) 0.0645(4) Uani 1 1 d . .
H11 H 0.7047 0.8313 0.0690 0.077 Uiso 1 1 calc R U
C12 C 0.63029(10) 0.5705(3) 0.06012(9) 0.0606(4) Uani 1 1 d . .
H12 H 0.6288 0.5444 0.0057 0.073 Uiso 1 1 calc R U
C13 C 0.58699(10) 0.4357(2) 0.10197(8) 0.0551(4) Uani 1 1 d . .
H13 H 0.5565 0.3198 0.0761 0.066 Uiso 1 1 calc R U
C14 C 0.44268(9) 0.3450(2) 0.21138(8) 0.0466(3) Uani 1 1 d . .
C15 C 0.38564(10) 0.4901(2) 0.23159(9) 0.0570(4) Uani 1 1 d . .
H15 H 0.4118 0.5934 0.2683 0.068 Uiso 1 1 calc R U
C16 C 0.29041(10) 0.4900(2) 0.19978(9) 0.0577(4) Uani 1 1 d . .
H16 H 0.2539 0.5916 0.2146 0.069 Uiso 1 1 calc R U
C17 C 0.25159(9) 0.3375(2) 0.14619(8) 0.0481(3) Uani 1 1 d . .
C18 C 0.30663(9) 0.1855(2) 0.12487(8) 0.0478(3) Uani 1 1 d . .
H18 H 0.2799 0.0814 0.0889 0.057 Uiso 1 1 calc R U
C19 C 0.40097(9) 0.18912(19) 0.15712(8) 0.0450(3) Uani 1 1 d . .
C20 C 0.09899(11) 0.4650(3) 0.13150(12) 0.0732(5) Uani 1 1 d . .
H20A H 0.1035 0.4583 0.1891 0.110 Uiso 1 1 calc R U
H20B H 0.0367 0.4362 0.1018 0.110 Uiso 1 1 calc R U
H20C H 0.1160 0.6004 0.1177 0.110 Uiso 1 1 calc R U
C21 C 0.42285(12) -0.1147(2) 0.08471(10) 0.0652(4) Uani 1 1 d . .
H21A H 0.3788 -0.1914 0.1055 0.098 Uiso 1 1 calc R U
H21B H 0.4717 -0.2046 0.0789 0.098 Uiso 1 1 calc R U
H21C H 0.3929 -0.0571 0.0325 0.098 Uiso 1 1 calc R U

loop_
_atom_site_aniso_label
_atom_site_aniso_U_11
_atom_site_aniso_U_22
_atom_site_aniso_U_33
_atom_site_aniso_U_23
_atom_site_aniso_U_13
_atom_site_aniso_U_12
O1 0.0417(6) 0.0799(8) 0.0708(7) -0.0118(5) 0.0104(5) 0.0053(5)
O2 0.0488(6) 0.0561(6) 0.0765(7) -0.0195(5) 0.0104(5) 0.0069(5)
C1 0.0351(7) 0.0592(9) 0.0527(8) -0.0012(6) 0.0030(6) -0.0011(6)
C2 0.0497(9) 0.0717(10) 0.0648(10) -0.0115(8) 0.0048(7) -0.0128(7)
C3 0.0506(9) 0.0987(13) 0.0592(10) -0.0230(9) 0.0021(7) -0.0091(9)
C4 0.0533(9) 0.1038(13) 0.0485(8) -0.0052(9) 0.0082(7) -0.0018(9)
C5 0.0522(9) 0.0782(10) 0.0558(9) 0.0025(8) 0.0125(7) -0.0079(8)
C6 0.0392(7) 0.0578(8) 0.0516(8) -0.0003(6) 0.0067(6) -0.0009(6)
C7 0.0439(7) 0.0475(7) 0.0519(8) -0.0008(6) 0.0082(6) 0.0004(6)
C8 0.0351(7) 0.0538(8) 0.0499(7) 0.0009(6) 0.0069(6) 0.0054(6)
C9 0.0342(7) 0.0567(8) 0.0530(8) 0.0036(6) 0.0043(6) 0.0013(6)
C10 0.0447(8) 0.0650(9) 0.0679(10) 0.0104(8) 0.0055(7) -0.0063(7)
C11 0.0474(8) 0.0822(11) 0.0637(10) 0.0228(9) 0.0138(7) 0.0040(8)
C12 0.0466(8) 0.0830(11) 0.0515(8) 0.0072(8) 0.0114(7) 0.0115(8)
C13 0.0440(8) 0.0656(9) 0.0545(8) -0.0035(7) 0.0099(6) 0.0068(7)
C14 0.0448(7) 0.0474(7) 0.0481(7) -0.0021(6) 0.0127(6) -0.0030(6)
C15 0.0516(8) 0.0539(8) 0.0653(9) -0.0168(7) 0.0146(7) -0.0036(7)
C16 0.0513(8) 0.0582(8) 0.0662(9) -0.0125(7) 0.0193(7) 0.0070(7)
C17 0.0412(7) 0.0580(8) 0.0468(7) 0.0006(6) 0.0142(6) 0.0007(6)
C18 0.0467(8) 0.0505(8) 0.0461(7) -0.0070(6) 0.0117(6) -0.0034(6)
C19 0.0457(7) 0.0441(7) 0.0471(7) -0.0014(6) 0.0148(6) 0.0023(6)
C20 0.0485(9) 0.0812(11) 0.0925(12) 0.0021(10) 0.0226(8) 0.0130(8)
C21 0.0693(10) 0.0539(9) 0.0674(10) -0.0155(7) 0.0077(8) 0.0120(8)

loop_
_atom_type_symbol
_atom_type_description
_atom_type_scat_dispersion_real
_atom_type_scat_dispersion_imag
_atom_type_scat_source
C C 0.0033 0.0016 'International Tables Vol C Tables 4.2.6.8 and 6.1.1.4'
H H 0.0000 0.0000 'International Tables Vol C Tables 4.2.6.8 and 6.1.1.4'
O O 0.0106 0.0060 'International Tables Vol C Tables 4.2.6.8 and 6.1.1.4'

loop_
_geom_angle_atom_site_label_1
_geom_angle_atom_site_label_2
_geom_angle_atom_site_label_3
_geom_angle
C17 O1 C20 117.74(12)
C19 O2 C21 118.60(11)
C2 C1 C6 120.88(13)
C2 C1 C9 130.36(14)
C6 C1 C9 108.71(12)
C3 C2 C1 118.71(15)
C3 C2 H2 120.6
C1 C2 H2 120.6
C2 C3 C4 120.84(15)
C2 C3 H3 119.6
C4 C3 H3 119.6
C3 C4 C5 120.57(15)
C3 C4 H4 119.7
C5 C4 H4 119.7
C6 C5 C4 119.31(15)
C6 C5 H5 120.3
C4 C5 H5 120.3
C5 C6 C1 119.68(13)
C5 C6 C7 129.78(13)
C1 C6 C7 110.54(12)
C6 C7 C8 101.84(11)
C6 C7 C14 114.10(11)
C8 C7 C14 111.40(10)
C6 C7 H7 109.7
C8 C7 H7 109.7
C14 C7 H7 109.7
C13 C8 C9 120.03(13)
C13 C8 C7 129.67(13)
C9 C8 C7 110.28(11)
C10 C9 C8 120.59(13)
C10 C9 C1 130.94(13)
C8 C9 C1 108.43(12)
C9 C10 C11 118.97(15)
C9 C10 H10 120.5
C11 C10 H10 120.5
C12 C11 C10 120.46(14)
C12 C11 H11 119.8
C10 C11 H11 119.8
C11 C12 C13 120.94(14)
C11 C12 H12 119.5
C13 C12 H12 119.5
C8 C13 C12 119.02(14)
C8 C13 H13 120.5
C12 C13 H13 120.5
C15 C14 C19 117.10(12)
C15 C14 C7 122.37(12)
C19 C14 C7 120.44(12)
C14 C15 C16 123.06(13)
C14 C15 H15 118.5
C16 C15 H15 118.5
C17 C16 C15 118.64(13)
C17 C16 H16 120.7
C15 C16 H16 120.7
C16 C17 O1 124.76(12)
C16 C17 C18 120.27(13)
O1 C17 C18 114.97(12)
C19 C18 C17 120.02(12)
C19 C18 H18 120.0
C17 C18 H18 120.0
O2 C19 C18 123.70(11)
O2 C19 C14 115.40(12)
C18 C19 C14 120.91(12)
O1 C20 H20A 109.5
O1 C20 H20B 109.5
H20A C20 H20B 109.5
O1 C20 H20C 109.5
H20A C20 H20C 109.5
H20B C20 H20C 109.5
O2 C21 H21A 109.5
O2 C21 H21B 109.5
H21A C21 H21B 109.5
O2 C21 H21C 109.5
H21A C21 H21C 109.5
H21B C21 H21C 109.5

loop_
_geom_bond_atom_site_label_1
_geom_bond_atom_site_label_2
_geom_bond_distance
O1 C17 1.3711(16)
O1 C20 1.4124(18)
O2 C19 1.3634(15)
O2 C21 1.4107(17)
C1 C2 1.386(2)
C1 C6 1.3926(19)
C1 C9 1.4686(19)
C2 C3 1.376(2)
C2 H2 0.9300
C3 C4 1.379(3)
C3 H3 0.9300
C4 C5 1.384(2)
C4 H4 0.9300
C5 C6 1.382(2)
C5 H5 0.9300
C6 C7 1.5155(19)
C7 C8 1.5212(19)
C7 C14 1.5243(18)
C7 H7 0.9800
C8 C13 1.3821(19)
C8 C9 1.3981(19)
C9 C10 1.381(2)
C10 C11 1.385(2)
C10 H10 0.9300
C11 C12 1.379(2)
C11 H11 0.9300
C12 C13 1.384(2)
C12 H12 0.9300
C13 H13 0.9300
C14 C15 1.3703(19)
C14 C19 1.4023(18)
C15 C16 1.391(2)
C15 H15 0.9300
C16 C17 1.369(2)
C16 H16 0.9300
C17 C18 1.3890(19)
C18 C19 1.3801(18)
C18 H18 0.9300
C20 H20A 0.9600
C20 H20B 0.9600
C20 H20C 0.9600
C21 H21A 0.9600
C21 H21B 0.9600
C21 H21C 0.9600

loop_
_geom_torsion_atom_site_label_1
_geom_torsion_atom_site_label_2
_geom_torsion_atom_site_label_3
_geom_torsion_atom_site_label_4
_geom_torsion
C6 C1 C2 C3 1.0(2)
C9 C1 C2 C3 -176.07(14)
C1 C2 C3 C4 0.0(2)
C2 C3 C4 C5 -0.7(3)
C3 C4 C5 C6 0.3(2)
C4 C5 C6 C1 0.7(2)
C4 C5 C6 C7 179.74(14)
C2 C1 C6 C5 -1.4(2)
C9 C1 C6 C5 176.27(13)
C2 C1 C6 C7 179.40(12)
C9 C1 C6 C7 -2.95(15)
C5 C6 C7 C8 -174.75(14)
C1 C6 C7 C8 4.36(14)
C5 C6 C7 C14 65.10(19)
C1 C6 C7 C14 -115.78(13)
C6 C7 C8 C13 177.05(13)
C14 C7 C8 C13 -60.92(18)
C6 C7 C8 C9 -4.31(14)
C14 C7 C8 C9 117.72(12)
C13 C8 C9 C10 -0.62(19)
C7 C8 C9 C10 -179.41(12)
C13 C8 C9 C1 -178.39(11)
C7 C8 C9 C1 2.82(14)
C2 C1 C9 C10 0.0(2)
C6 C1 C9 C10 -177.39(14)
C2 C1 C9 C8 177.43(14)
C6 C1 C9 C8 0.07(15)
C8 C9 C10 C11 0.1(2)
C1 C9 C10 C11 177.27(14)
C9 C10 C11 C12 0.5(2)
C10 C11 C12 C13 -0.5(2)
C9 C8 C13 C12 0.63(19)
C7 C8 C13 C12 179.15(13)
C11 C12 C13 C8 -0.1(2)
C6 C7 C14 C15 24.22(18)
C8 C7 C14 C15 -90.40(16)
C6 C7 C14 C19 -159.35(12)
C8 C7 C14 C19 86.02(15)
C19 C14 C15 C16 -1.2(2)
C7 C14 C15 C16 175.37(13)
C14 C15 C16 C17 0.4(2)
C15 C16 C17 O1 179.49(13)
C15 C16 C17 C18 0.5(2)
C20 O1 C17 C16 -0.5(2)
C20 O1 C17 C18 178.54(13)
C16 C17 C18 C19 -0.7(2)
O1 C17 C18 C19 -179.72(11)
C21 O2 C19 C18 0.7(2)
C21 O2 C19 C14 -179.34(13)
C17 C18 C19 O2 179.79(12)
C17 C18 C19 C14 -0.1(2)
C15 C14 C19 O2 -178.92(12)
C7 C14 C19 O2 4.47(18)
C15 C14 C19 C18 1.01(19)
C7 C14 C19 C18 -175.60(12)
